data_4084725
loop_
_publ_author_name
'Ma, Chong'
'Ai, Chunjin'
'Li, Zhefu'
'Li, Bin'
'Song, Haibin'
'Xu, Shansheng'
'Wang, Baiquan'

_publ_section_title
;
 Synthesis and Alkyne Insertion Reactions of NHC-Based Cyclometalated
 Ruthenium(II) Complexes
;
_journal_issue 19
_journal_name_full Organometallics
_journal_page_first 5164
_journal_paper_doi 10.1021/om500369g
_journal_volume 33
_journal_year 2014
_chemical_formula_sum 'C30 H35 Cl N2 O Ru'
_chemical_formula_weight 576.12
_chemical_name_systematic
; 
 ? 
;
_space_group_IT_number 14
_symmetry_cell_setting monoclinic
_symmetry_space_group_name_Hall '-P 2yn'
_symmetry_space_group_name_H-M 'P 1 21/n 1'
_atom_sites_solution_hydrogens geom
_atom_sites_solution_primary direct
_atom_sites_solution_secondary difmap
_audit_creation_method SHELXL-97
_cell_angle_alpha 90.00
_cell_angle_beta 104.90(3)
_cell_angle_gamma 90.00
_cell_formula_units_Z 8
_cell_length_a 14.814(3)
_cell_length_b 13.925(3)
_cell_length_c 27.373(6)
_cell_measurement_reflns_used 12434
_cell_measurement_temperature 293(2)
_cell_measurement_theta_max 27.8704
_cell_measurement_theta_min 1.4224
_cell_volume 5457(2)
_computing_cell_refinement crystalclear
_computing_data_collection crystalclear
_computing_data_reduction crystalclear
_computing_molecular_graphics 'Bruker SHELXTL'
_computing_publication_material 'Bruker SHELXTL'
_computing_structure_refinement 'SHELXL-97 (Sheldrick, 1997)'
_computing_structure_solution 'SHELXS-97 (Sheldrick, 1990)'
_diffrn_ambient_temperature 293(2)
_diffrn_measured_fraction_theta_full 0.999
_diffrn_measured_fraction_theta_max 0.999
_diffrn_measurement_device_type 'rigaku saturn'
_diffrn_measurement_method '\w scans'
_diffrn_radiation_monochromator confocal
_diffrn_radiation_source 'rotating anode'
_diffrn_radiation_type MoK\a
_diffrn_radiation_wavelength 0.71073
_diffrn_reflns_av_R_equivalents 0.0607
_diffrn_reflns_av_sigmaI/netI 0.0435
_diffrn_reflns_limit_h_max 17
_diffrn_reflns_limit_h_min -17
_diffrn_reflns_limit_k_max 16
_diffrn_reflns_limit_k_min -16
_diffrn_reflns_limit_l_max 32
_diffrn_reflns_limit_l_min -32
_diffrn_reflns_number 51592
_diffrn_reflns_theta_full 25.02
_diffrn_reflns_theta_max 25.02
_diffrn_reflns_theta_min 1.43
_diffrn_standards_decay_% 0
_diffrn_standards_interval_count 0
_diffrn_standards_interval_time 0
_diffrn_standards_number 0
_exptl_absorpt_coefficient_mu 0.697
_exptl_absorpt_correction_T_max 0.9210
_exptl_absorpt_correction_T_min 0.8731
_exptl_absorpt_correction_type multi-scan
_exptl_absorpt_process_details crystalclear
_exptl_crystal_density_diffrn 1.403
_exptl_crystal_density_method 'not measured'
_exptl_crystal_F_000 2384
_exptl_crystal_size_max 0.20
_exptl_crystal_size_mid 0.18
_exptl_crystal_size_min 0.12
_refine_diff_density_max 1.172
_refine_diff_density_min -0.562
_refine_diff_density_rms 0.089
_refine_ls_extinction_coef 0.0057(4)
_refine_ls_extinction_expression Fc^*^=kFc[1+0.001xFc^2^\l^3^/sin(2\q)]^-1/4^
_refine_ls_extinction_method SHELXL
_refine_ls_goodness_of_fit_ref 1.107
_refine_ls_hydrogen_treatment constr
_refine_ls_matrix_type full
_refine_ls_number_parameters 646
_refine_ls_number_reflns 9638
_refine_ls_number_restraints 0
_refine_ls_restrained_S_all 1.107
_refine_ls_R_factor_all 0.0757
_refine_ls_R_factor_gt 0.0627
_refine_ls_shift/su_max 0.002
_refine_ls_shift/su_mean 0.000
_refine_ls_structure_factor_coef Fsqd
_refine_ls_weighting_details 'calc w=1/[\s^2^(Fo^2^)+(0.0850P)^2^+7.8889P] where P=(Fo^2^+2Fc^2^)/3'
_refine_ls_weighting_scheme calc
_refine_ls_wR_factor_gt 0.1690
_refine_ls_wR_factor_ref 0.1783
_reflns_number_gt 7781
_reflns_number_total 9638
_reflns_threshold_expression >2sigma(I)
_cod_data_source_file om500369g_si_001.cif
_cod_data_source_block 2f
_cod_depositor_comments
;
The following automatic conversions were performed:

'_symmetry_cell_setting' value 'Monoclinic' changed to 'monoclinic'
according to
/usr/data/users/saulius/crontab/automatic-downloads/current/ACS/lib/dictionaries/cif_core.dic
dictionary named 'cif_core.dic' version 2.4.2 from
2011-04-26.

'_exptl_absorpt_correction_type' value 'MULTI-SCAN'
changed to 'multi-scan' according to
/usr/data/users/saulius/crontab/automatic-downloads/current/ACS/lib/dictionaries/cif_core.dic
dictionary named 'cif_core.dic' version 2.4.2 from
2011-04-26.

'_refine_ls_hydrogen_treatment' value 'CONSTR' changed
to 'constr' according to
/usr/data/users/saulius/crontab/automatic-downloads/current/ACS/lib/dictionaries/cif_core.dic
dictionary named 'cif_core.dic' version 2.4.2 from 2011-04-26.

Automatic conversion script
Id: cif_fix_values 2827 2014-09-09 07:05:25Z andrius 
;
_cod_original_cell_volume 5456.7(19)
_cod_original_sg_symbol_H-M P2(1)/n
_cod_database_code 4084725

loop_
_symmetry_equiv_pos_as_xyz
'x, y, z'
'-x+1/2, y+1/2, -z+1/2'
'-x, -y, -z'
'x-1/2, -y-1/2, z-1/2'

loop_
_atom_site_label
_atom_site_type_symbol
_atom_site_fract_x
_atom_site_fract_y
_atom_site_fract_z
_atom_site_U_iso_or_equiv
_atom_site_adp_type
_atom_site_occupancy
_atom_site_symmetry_multiplicity
_atom_site_calc_flag
_atom_site_refinement_flags
Ru1 Ru 0.37518(3) 0.13675(3) 0.113021(16) 0.04837(18) Uani 1 1 d .
Ru2 Ru 0.76736(3) 0.36251(3) 0.885987(16) 0.04774(18) Uani 1 1 d .
Cl1 Cl 0.28661(13) 0.01456(12) 0.05888(7) 0.0828(5) Uani 1 1 d .
Cl2 Cl 0.73592(13) 0.48781(12) 0.94045(7) 0.0804(5) Uani 1 1 d .
O1 O 0.6205(5) -0.1430(5) 0.1995(2) 0.131(3) Uani 1 1 d .
O2 O 0.9254(4) 0.6367(5) 0.7932(3) 0.138(3) Uani 1 1 d .
N1 N 0.5017(3) 0.1215(3) 0.04678(17) 0.0533(11) Uani 1 1 d .
N2 N 0.4007(3) 0.2279(3) 0.01220(16) 0.0522(10) Uani 1 1 d .
N3 N 0.9577(3) 0.3807(3) 0.95073(16) 0.0491(10) Uani 1 1 d .
N4 N 0.8932(3) 0.2724(3) 0.98664(16) 0.0500(10) Uani 1 1 d .
C1 C 0.4877(4) 0.0454(4) 0.1208(2) 0.0590(14) Uani 1 1 d .
C2 C 0.5189(5) -0.0234(5) 0.1581(3) 0.0760(18) Uani 1 1 d .
H2 H 0.4865 -0.0322 0.1827 0.091 Uiso 1 1 calc R
C3 C 0.5971(6) -0.0795(5) 0.1597(3) 0.084(2) Uani 1 1 d .
C4 C 0.6485(5) -0.0679(5) 0.1246(3) 0.082(2) Uani 1 1 d .
H4 H 0.7024 -0.1038 0.1269 0.099 Uiso 1 1 calc R
C5 C 0.6183(5) -0.0011(5) 0.0854(3) 0.0728(17) Uani 1 1 d .
H5 H 0.6502 0.0066 0.0605 0.087 Uiso 1 1 calc R
C6 C 0.5395(4) 0.0534(4) 0.0848(2) 0.0558(13) Uani 1 1 d .
C7 C 0.5240(4) 0.1479(4) 0.0030(2) 0.0642(15) Uani 1 1 d .
H7 H 0.5726 0.1239 -0.0093 0.077 Uiso 1 1 calc R
C8 C 0.4620(4) 0.2151(4) -0.0185(2) 0.0637(15) Uani 1 1 d .
H8 H 0.4600 0.2476 -0.0485 0.076 Uiso 1 1 calc R
C9 C 0.4253(4) 0.1699(4) 0.05300(19) 0.0481(12) Uani 1 1 d .
C10 C 0.6910(8) -0.2047(8) 0.2019(5) 0.162(5) Uani 1 1 d .
H10A H 0.6747 -0.2481 0.1738 0.243 Uiso 1 1 calc R
H10B H 0.7024 -0.2404 0.2329 0.243 Uiso 1 1 calc R
H10C H 0.7462 -0.1697 0.2008 0.243 Uiso 1 1 calc R
C11 C 0.3249(4) 0.2989(4) 0.0050(2) 0.0595(14) Uani 1 1 d .
H11A H 0.3487 0.3562 0.0242 0.071 Uiso 1 1 calc R
H11B H 0.2756 0.2729 0.0186 0.071 Uiso 1 1 calc R
C12 C 0.2839(4) 0.3268(4) -0.0494(2) 0.0510(12) Uani 1 1 d .
C13 C 0.2093(4) 0.2748(4) -0.0791(2) 0.0601(14) Uani 1 1 d .
C14 C 0.1682(4) 0.3068(5) -0.1281(2) 0.0712(17) Uani 1 1 d .
H14 H 0.1176 0.2730 -0.1476 0.085 Uiso 1 1 calc R
C15 C 0.1992(5) 0.3857(5) -0.1485(2) 0.0704(17) Uani 1 1 d .
C16 C 0.2744(4) 0.4361(4) -0.1192(2) 0.0601(14) Uani 1 1 d .
H16 H 0.2967 0.4899 -0.1325 0.072 Uiso 1 1 calc R
C17 C 0.3172(4) 0.4070(4) -0.06983(19) 0.0516(12) Uani 1 1 d .
C18 C 0.3976(4) 0.4646(4) -0.0388(2) 0.0664(16) Uani 1 1 d .
H18A H 0.3795 0.4942 -0.0111 0.100 Uiso 1 1 calc R
H18B H 0.4146 0.5134 -0.0596 0.100 Uiso 1 1 calc R
H18C H 0.4500 0.4230 -0.0259 0.100 Uiso 1 1 calc R
C19 C 0.1732(5) 0.1848(5) -0.0591(3) 0.091(2) Uani 1 1 d .
H19A H 0.2249 0.1485 -0.0393 0.136 Uiso 1 1 calc R
H19B H 0.1392 0.1465 -0.0869 0.136 Uiso 1 1 calc R
H19C H 0.1326 0.2027 -0.0383 0.136 Uiso 1 1 calc R
C20 C 0.1519(7) 0.4196(7) -0.2016(3) 0.114(3) Uani 1 1 d .
H20A H 0.1815 0.4773 -0.2088 0.171 Uiso 1 1 calc R
H20B H 0.0871 0.4322 -0.2042 0.171 Uiso 1 1 calc R
H20C H 0.1571 0.3707 -0.2255 0.171 Uiso 1 1 calc R
C21 C 0.1550(6) 0.1231(9) 0.1342(4) 0.142(4) Uani 1 1 d .
H21A H 0.1291 0.1272 0.0983 0.212 Uiso 1 1 calc R
H21B H 0.1155 0.1571 0.1512 0.212 Uiso 1 1 calc R
H21C H 0.1589 0.0569 0.1444 0.212 Uiso 1 1 calc R
C22 C 0.2523(4) 0.1674(6) 0.1481(3) 0.0759(19) Uani 1 1 d .
C23 C 0.2697(4) 0.2496(5) 0.1254(2) 0.0702(17) Uani 1 1 d .
H23 H 0.2222 0.2734 0.0960 0.084 Uiso 1 1 calc R
C24 C 0.3609(5) 0.2871(4) 0.1351(2) 0.0628(15) Uani 1 1 d .
H24 H 0.3739 0.3389 0.1136 0.075 Uiso 1 1 calc R
C25 C 0.4363(4) 0.2436(4) 0.1706(2) 0.0562(13) Uani 1 1 d .
C26 C 0.4155(4) 0.1596(4) 0.1947(2) 0.0578(14) Uani 1 1 d .
H26 H 0.4675 0.1219 0.2152 0.069 Uiso 1 1 calc R
C27 C 0.3266(5) 0.1207(5) 0.1840(2) 0.0731(18) Uani 1 1 d .
H27 H 0.3170 0.0566 0.1965 0.088 Uiso 1 1 calc R
C28 C 0.5352(5) 0.2827(6) 0.1850(3) 0.082(2) Uani 1 1 d .
H28 H 0.5773 0.2288 0.1976 0.098 Uiso 1 1 calc R
C29 C 0.5652(7) 0.3266(7) 0.1431(4) 0.124(4) Uani 1 1 d .
H29A H 0.5552 0.2821 0.1154 0.185 Uiso 1 1 calc R
H29B H 0.6303 0.3425 0.1540 0.185 Uiso 1 1 calc R
H29C H 0.5295 0.3839 0.1323 0.185 Uiso 1 1 calc R
C30 C 0.5448(7) 0.3546(8) 0.2288(4) 0.134(4) Uani 1 1 d .
H30A H 0.6077 0.3783 0.2388 0.201 Uiso 1 1 calc R
H30B H 0.5301 0.3230 0.2570 0.201 Uiso 1 1 calc R
H30C H 0.5025 0.4072 0.2180 0.201 Uiso 1 1 calc R
C31 C 0.8725(4) 0.4510(4) 0.8759(2) 0.0560(13) Uani 1 1 d .
C32 C 0.8664(5) 0.5195(5) 0.8372(3) 0.079(2) Uani 1 1 d .
H32 H 0.8101 0.5270 0.8128 0.094 Uiso 1 1 calc R
C33 C 0.9408(5) 0.5752(6) 0.8347(3) 0.088(2) Uani 1 1 d .
C34 C 1.0249(5) 0.5689(5) 0.8707(3) 0.0736(18) Uani 1 1 d .
H34 H 1.0749 0.6074 0.8685 0.088 Uiso 1 1 calc R
C35 C 1.0339(4) 0.5044(4) 0.9103(2) 0.0651(15) Uani 1 1 d .
H35 H 1.0899 0.4989 0.9351 0.078 Uiso 1 1 calc R
C36 C 0.9580(4) 0.4487(4) 0.9120(2) 0.0504(12) Uani 1 1 d .
C37 C 1.0223(4) 0.3558(4) 0.9946(2) 0.0574(14) Uani 1 1 d .
H37 H 1.0823 0.3806 1.0064 0.069 Uiso 1 1 calc R
C38 C 0.9820(4) 0.2886(4) 1.0170(2) 0.0621(15) Uani 1 1 d .
H38 H 1.0089 0.2583 1.0475 0.075 Uiso 1 1 calc R
C39 C 0.8769(4) 0.3304(4) 0.94511(19) 0.0470(11) Uani 1 1 d .
C40 C 0.9933(7) 0.6956(7) 0.7863(4) 0.120(3) Uani 1 1 d .
H40A H 1.0091 0.7411 0.8136 0.180 Uiso 1 1 calc R
H40B H 0.9717 0.7292 0.7549 0.180 Uiso 1 1 calc R
H40C H 1.0476 0.6584 0.7857 0.180 Uiso 1 1 calc R
C41 C 0.8259(4) 0.1999(4) 0.9943(2) 0.0610(15) Uani 1 1 d .
H41A H 0.8338 0.1420 0.9761 0.073 Uiso 1 1 calc R
H41B H 0.7631 0.2236 0.9799 0.073 Uiso 1 1 calc R
C42 C 0.8361(4) 0.1749(4) 1.04898(19) 0.0506(12) Uani 1 1 d .
C43 C 0.7893(4) 0.2300(4) 1.0777(2) 0.0593(14) Uani 1 1 d .
C44 C 0.7948(5) 0.2004(5) 1.1273(3) 0.0783(19) Uani 1 1 d .
H44 H 0.7646 0.2370 1.1467 0.094 Uiso 1 1 calc R
C45 C 0.8422(6) 0.1208(5) 1.1483(2) 0.0739(18) Uani 1 1 d .
C46 C 0.8899(5) 0.0694(4) 1.1199(2) 0.0666(16) Uani 1 1 d .
H46 H 0.9247 0.0161 1.1342 0.080 Uiso 1 1 calc R
C47 C 0.8877(4) 0.0947(4) 1.0708(2) 0.0523(12) Uani 1 1 d .
C48 C 0.9398(5) 0.0347(5) 1.0413(3) 0.0729(17) Uani 1 1 d .
H48A H 0.8959 0.0014 1.0148 0.109 Uiso 1 1 calc R
H48B H 0.9783 -0.0110 1.0634 0.109 Uiso 1 1 calc R
H48C H 0.9783 0.0756 1.0268 0.109 Uiso 1 1 calc R
C49 C 0.7348(5) 0.3187(5) 1.0567(3) 0.086(2) Uani 1 1 d .
H49A H 0.7741 0.3615 1.0439 0.128 Uiso 1 1 calc R
H49B H 0.7138 0.3502 1.0830 0.128 Uiso 1 1 calc R
H49C H 0.6818 0.3009 1.0298 0.128 Uiso 1 1 calc R
C50 C 0.8441(8) 0.0910(7) 1.2016(3) 0.125(4) Uani 1 1 d .
H50A H 0.8857 0.1323 1.2252 0.187 Uiso 1 1 calc R
H50B H 0.8654 0.0258 1.2071 0.187 Uiso 1 1 calc R
H50C H 0.7824 0.0960 1.2065 0.187 Uiso 1 1 calc R
C51 C 0.5287(6) 0.3848(9) 0.8695(4) 0.132(4) Uani 1 1 d .
H51A H 0.5310 0.3690 0.9039 0.198 Uiso 1 1 calc R
H51B H 0.4710 0.3620 0.8478 0.198 Uiso 1 1 calc R
H51C H 0.5325 0.4532 0.8661 0.198 Uiso 1 1 calc R
C52 C 0.6105(4) 0.3374(6) 0.8545(3) 0.080(2) Uani 1 1 d .
C53 C 0.6483(4) 0.2513(5) 0.8767(2) 0.0717(18) Uani 1 1 d .
H53 H 0.6309 0.2286 0.9070 0.086 Uiso 1 1 calc R
C54 C 0.7281(4) 0.2128(4) 0.8654(2) 0.0620(15) Uani 1 1 d .
H54 H 0.7621 0.1612 0.8868 0.074 Uiso 1 1 calc R
C55 C 0.7671(4) 0.2537(4) 0.8284(2) 0.0573(14) Uani 1 1 d .
C56 C 0.7245(4) 0.3385(5) 0.8043(2) 0.0636(15) Uani 1 1 d .
H56 H 0.7559 0.3744 0.7826 0.076 Uiso 1 1 calc R
C57 C 0.6471(5) 0.3798(5) 0.8167(3) 0.0760(18) Uani 1 1 d .
H57 H 0.6268 0.4444 0.8044 0.091 Uiso 1 1 calc R
C58 C 0.8480(5) 0.2106(6) 0.8112(3) 0.085(2) Uani 1 1 d .
H58 H 0.8762 0.2624 0.7958 0.102 Uiso 1 1 calc R
C59 C 0.9216(6) 0.1699(8) 0.8524(3) 0.117(3) Uani 1 1 d .
H59A H 0.9499 0.2202 0.8752 0.176 Uiso 1 1 calc R
H59B H 0.9681 0.1399 0.8387 0.176 Uiso 1 1 calc R
H59C H 0.8949 0.1230 0.8703 0.176 Uiso 1 1 calc R
C60 C 0.8099(6) 0.1363(7) 0.7699(4) 0.111(3) Uani 1 1 d .
H60A H 0.8605 0.1101 0.7582 0.167 Uiso 1 1 calc R
H60B H 0.7658 0.1664 0.7423 0.167 Uiso 1 1 calc R
H60C H 0.7796 0.0857 0.7834 0.167 Uiso 1 1 calc R

loop_
_atom_site_aniso_label
_atom_site_aniso_U_11
_atom_site_aniso_U_22
_atom_site_aniso_U_33
_atom_site_aniso_U_23
_atom_site_aniso_U_13
_atom_site_aniso_U_12
Ru1 0.0497(3) 0.0454(3) 0.0458(3) 0.00368(18) 0.00468(19) -0.00005(18)
Ru2 0.0506(3) 0.0466(3) 0.0489(3) 0.00832(18) 0.0179(2) 0.00344(18)
Cl1 0.0949(12) 0.0632(10) 0.0773(11) -0.0057(8) -0.0012(9) -0.0267(9)
Cl2 0.1024(13) 0.0588(9) 0.0911(12) -0.0032(8) 0.0449(10) 0.0186(8)
O1 0.159(6) 0.121(5) 0.116(5) 0.056(4) 0.042(4) 0.081(5)
O2 0.110(4) 0.150(6) 0.142(5) 0.097(5) 0.010(4) -0.039(4)
N1 0.059(3) 0.049(3) 0.049(3) -0.0009(19) 0.008(2) 0.007(2)
N2 0.062(3) 0.049(2) 0.043(2) -0.0011(19) 0.009(2) 0.008(2)
N3 0.058(3) 0.043(2) 0.047(2) -0.0037(18) 0.016(2) -0.0029(19)
N4 0.059(3) 0.047(2) 0.044(2) 0.0020(19) 0.013(2) -0.005(2)
C1 0.067(4) 0.050(3) 0.053(3) 0.002(2) 0.003(3) 0.012(3)
C2 0.086(5) 0.068(4) 0.073(4) 0.011(3) 0.020(4) 0.022(3)
C3 0.104(5) 0.063(4) 0.079(5) 0.014(3) 0.009(4) 0.032(4)
C4 0.075(4) 0.074(5) 0.093(5) -0.003(4) 0.014(4) 0.030(4)
C5 0.080(4) 0.064(4) 0.070(4) -0.003(3) 0.010(3) 0.020(3)
C6 0.063(3) 0.047(3) 0.052(3) -0.003(2) 0.006(3) 0.010(3)
C7 0.067(4) 0.071(4) 0.057(3) -0.005(3) 0.019(3) 0.008(3)
C8 0.082(4) 0.064(4) 0.050(3) 0.004(3) 0.025(3) 0.009(3)
C9 0.057(3) 0.037(3) 0.046(3) -0.003(2) 0.004(2) 0.003(2)
C10 0.145(9) 0.135(9) 0.210(13) 0.104(9) 0.052(9) 0.079(8)
C11 0.077(4) 0.056(3) 0.046(3) 0.004(2) 0.016(3) 0.020(3)
C12 0.060(3) 0.044(3) 0.047(3) 0.001(2) 0.009(2) 0.010(2)
C13 0.057(3) 0.055(3) 0.068(4) -0.004(3) 0.016(3) 0.001(3)
C14 0.057(4) 0.076(4) 0.070(4) -0.021(3) -0.003(3) 0.000(3)
C15 0.077(4) 0.073(4) 0.052(3) -0.006(3) -0.001(3) 0.012(3)
C16 0.079(4) 0.051(3) 0.049(3) 0.003(2) 0.013(3) 0.011(3)
C17 0.059(3) 0.050(3) 0.044(3) -0.002(2) 0.008(2) 0.005(2)
C18 0.063(4) 0.058(4) 0.072(4) -0.009(3) 0.006(3) -0.008(3)
C19 0.091(5) 0.068(4) 0.117(6) -0.003(4) 0.034(5) -0.016(4)
C20 0.139(7) 0.125(7) 0.057(4) -0.002(4) -0.013(4) 0.046(6)
C21 0.066(5) 0.201(12) 0.162(10) -0.008(9) 0.036(6) -0.041(6)
C22 0.050(3) 0.101(5) 0.080(5) -0.012(4) 0.024(3) -0.008(3)
C23 0.058(4) 0.088(5) 0.059(4) 0.001(3) 0.006(3) 0.020(3)
C24 0.093(5) 0.048(3) 0.049(3) -0.001(2) 0.022(3) 0.010(3)
C25 0.057(3) 0.062(3) 0.050(3) -0.013(3) 0.014(3) -0.005(3)
C26 0.062(3) 0.062(4) 0.044(3) 0.005(2) 0.005(3) 0.009(3)
C27 0.084(5) 0.079(4) 0.063(4) 0.008(3) 0.030(3) -0.007(4)
C28 0.076(4) 0.078(5) 0.094(5) -0.022(4) 0.026(4) -0.014(4)
C29 0.124(7) 0.126(8) 0.142(8) -0.036(7) 0.073(7) -0.060(6)
C30 0.107(7) 0.163(10) 0.128(8) -0.082(7) 0.021(6) -0.053(6)
C31 0.064(3) 0.050(3) 0.059(3) 0.008(3) 0.025(3) 0.001(3)
C32 0.069(4) 0.082(5) 0.082(5) 0.035(4) 0.015(3) -0.011(3)
C33 0.079(5) 0.086(5) 0.097(5) 0.040(4) 0.019(4) -0.012(4)
C34 0.080(4) 0.067(4) 0.079(4) 0.019(3) 0.029(4) -0.015(3)
C35 0.067(4) 0.065(4) 0.067(4) -0.003(3) 0.023(3) -0.011(3)
C36 0.062(3) 0.043(3) 0.051(3) 0.000(2) 0.022(3) -0.004(2)
C37 0.057(3) 0.058(3) 0.054(3) -0.005(3) 0.011(3) -0.009(3)
C38 0.068(4) 0.064(4) 0.048(3) 0.005(3) 0.004(3) -0.003(3)
C39 0.059(3) 0.040(3) 0.046(3) -0.003(2) 0.019(2) -0.001(2)
C40 0.122(7) 0.106(7) 0.138(8) 0.059(6) 0.045(6) -0.013(6)
C41 0.076(4) 0.057(3) 0.048(3) 0.006(3) 0.012(3) -0.013(3)
C42 0.062(3) 0.045(3) 0.044(3) 0.004(2) 0.012(2) -0.005(2)
C43 0.065(3) 0.047(3) 0.068(4) 0.005(3) 0.020(3) -0.002(3)
C44 0.105(5) 0.074(5) 0.070(4) -0.011(3) 0.048(4) -0.004(4)
C45 0.117(6) 0.060(4) 0.051(3) 0.006(3) 0.033(4) -0.001(4)
C46 0.090(4) 0.050(3) 0.055(3) 0.014(3) 0.009(3) 0.006(3)
C47 0.060(3) 0.043(3) 0.053(3) -0.004(2) 0.012(2) -0.005(2)
C48 0.075(4) 0.064(4) 0.083(4) -0.008(3) 0.027(3) 0.001(3)
C49 0.090(5) 0.061(4) 0.108(6) 0.006(4) 0.031(4) 0.019(4)
C50 0.221(11) 0.098(6) 0.063(5) 0.016(4) 0.051(6) -0.008(7)
C51 0.075(5) 0.178(10) 0.154(9) -0.009(8) 0.047(6) 0.026(6)
C52 0.046(3) 0.103(6) 0.093(5) 0.003(4) 0.023(3) 0.008(3)
C53 0.065(4) 0.091(5) 0.061(4) 0.003(3) 0.020(3) -0.024(4)
C54 0.072(4) 0.050(3) 0.055(3) 0.000(3) 0.001(3) -0.007(3)
C55 0.055(3) 0.064(4) 0.051(3) -0.006(3) 0.011(3) 0.001(3)
C56 0.073(4) 0.072(4) 0.047(3) 0.005(3) 0.018(3) -0.005(3)
C57 0.068(4) 0.080(5) 0.074(4) 0.019(3) 0.006(3) 0.014(3)
C58 0.070(4) 0.097(5) 0.088(5) -0.024(4) 0.022(4) 0.006(4)
C59 0.076(5) 0.144(8) 0.114(7) -0.038(6) -0.007(5) 0.038(5)
C60 0.092(6) 0.130(8) 0.110(6) -0.062(6) 0.024(5) 0.001(5)

loop_
_atom_type_symbol
_atom_type_description
_atom_type_scat_dispersion_real
_atom_type_scat_dispersion_imag
_atom_type_scat_source
C C 0.0033 0.0016 'International Tables Vol C Tables 4.2.6.8 and 6.1.1.4'
H H 0.0000 0.0000 'International Tables Vol C Tables 4.2.6.8 and 6.1.1.4'
N N 0.0061 0.0033 'International Tables Vol C Tables 4.2.6.8 and 6.1.1.4'
O O 0.0106 0.0060 'International Tables Vol C Tables 4.2.6.8 and 6.1.1.4'
Cl Cl 0.1484 0.1585 'International Tables Vol C Tables 4.2.6.8 and 6.1.1.4'
Ru Ru -1.2594 0.8363 'International Tables Vol C Tables 4.2.6.8 and 6.1.1.4'

loop_
_geom_angle_atom_site_label_1
_geom_angle_atom_site_label_2
_geom_angle_atom_site_label_3
_geom_angle
C9 Ru1 C1 76.7(2)
C9 Ru1 C26 137.5(2)
C1 Ru1 C26 89.0(2)
C9 Ru1 C25 105.1(2)
C1 Ru1 C25 99.8(2)
C26 Ru1 C25 37.8(2)
C9 Ru1 C24 95.0(2)
C1 Ru1 C24 133.5(2)
C26 Ru1 C24 66.5(2)
C25 Ru1 C24 37.6(2)
C9 Ru1 C27 171.8(2)
C1 Ru1 C27 106.2(2)
C26 Ru1 C27 36.3(2)
C25 Ru1 C27 67.0(2)
C24 Ru1 C27 77.4(2)
C9 Ru1 C23 111.6(2)
C1 Ru1 C23 165.1(2)
C26 Ru1 C23 76.5(2)
C25 Ru1 C23 66.5(2)
C24 Ru1 C23 36.4(2)
C27 Ru1 C23 63.9(2)
C9 Ru1 C22 142.2(3)
C1 Ru1 C22 140.7(3)
C26 Ru1 C22 65.4(2)
C25 Ru1 C22 78.4(2)
C24 Ru1 C22 64.4(3)
C27 Ru1 C22 36.6(3)
C23 Ru1 C22 34.3(3)
C9 Ru1 Cl1 85.24(15)
C1 Ru1 Cl1 85.75(17)
C26 Ru1 Cl1 133.98(17)
C25 Ru1 Cl1 169.12(15)
C24 Ru1 Cl1 139.79(18)
C27 Ru1 Cl1 102.51(19)
C23 Ru1 Cl1 106.82(18)
C22 Ru1 Cl1 91.35(19)
C39 Ru2 C31 76.2(2)
C39 Ru2 C55 106.0(2)
C31 Ru2 C55 100.3(2)
C39 Ru2 C56 138.2(2)
C31 Ru2 C56 89.2(2)
C55 Ru2 C56 37.9(2)
C39 Ru2 C54 95.8(2)
C31 Ru2 C54 133.8(2)
C55 Ru2 C54 37.5(2)
C56 Ru2 C54 66.7(2)
C39 Ru2 C57 173.0(2)
C31 Ru2 C57 106.5(2)
C55 Ru2 C57 67.3(2)
C56 Ru2 C57 36.7(2)
C54 Ru2 C57 77.6(2)
C39 Ru2 C52 142.6(3)
C31 Ru2 C52 140.5(3)
C55 Ru2 C52 79.0(2)
C56 Ru2 C52 65.9(3)
C54 Ru2 C52 65.3(3)
C57 Ru2 C52 36.3(3)
C39 Ru2 C53 111.8(2)
C31 Ru2 C53 165.5(2)
C55 Ru2 C53 66.2(2)
C56 Ru2 C53 76.9(2)
C54 Ru2 C53 36.1(2)
C57 Ru2 C53 64.1(3)
C52 Ru2 C53 35.3(3)
C39 Ru2 Cl2 84.74(15)
C31 Ru2 Cl2 85.58(16)
C55 Ru2 Cl2 168.66(16)
C56 Ru2 Cl2 133.61(18)
C54 Ru2 Cl2 139.66(18)
C57 Ru2 Cl2 101.87(19)
C52 Ru2 Cl2 90.3(2)
C53 Ru2 Cl2 106.78(18)
C10 O1 C3 118.9(8)
C40 O2 C33 121.1(7)
C9 N1 C7 111.8(5)
C9 N1 C6 115.1(5)
C7 N1 C6 133.1(5)
C9 N2 C8 110.0(4)
C9 N2 C11 123.2(4)
C8 N2 C11 126.6(5)
C39 N3 C37 111.3(4)
C39 N3 C36 115.4(4)
C37 N3 C36 133.2(5)
C39 N4 C38 109.9(4)
C39 N4 C41 123.0(4)
C38 N4 C41 127.0(5)
C2 C1 C6 115.6(5)
C2 C1 Ru1 127.5(5)
C6 C1 Ru1 116.9(4)
C3 C2 C1 121.8(7)
C3 C2 H2 119.1
C1 C2 H2 119.1
O1 C3 C4 123.8(6)
O1 C3 C2 115.0(7)
C4 C3 C2 121.2(6)
C3 C4 C5 119.0(6)
C3 C4 H4 120.5
C5 C4 H4 120.5
C6 C5 C4 118.3(6)
C6 C5 H5 120.9
C4 C5 H5 120.9
C5 C6 C1 124.0(5)
C5 C6 N1 123.3(6)
C1 C6 N1 112.7(5)
C8 C7 N1 106.2(5)
C8 C7 H7 126.9
N1 C7 H7 126.9
C7 C8 N2 107.7(5)
C7 C8 H8 126.2
N2 C8 H8 126.2
N2 C9 N1 104.4(4)
N2 C9 Ru1 136.9(4)
N1 C9 Ru1 118.6(4)
O1 C10 H10A 109.5
O1 C10 H10B 109.5
H10A C10 H10B 109.5
O1 C10 H10C 109.5
H10A C10 H10C 109.5
H10B C10 H10C 109.5
N2 C11 C12 113.9(4)
N2 C11 H11A 108.8
C12 C11 H11A 108.8
N2 C11 H11B 108.8
C12 C11 H11B 108.8
H11A C11 H11B 107.7
C13 C12 C17 119.4(5)
C13 C12 C11 120.0(5)
C17 C12 C11 120.6(5)
C12 C13 C14 118.6(6)
C12 C13 C19 121.1(6)
C14 C13 C19 120.2(6)
C15 C14 C13 122.8(6)
C15 C14 H14 118.6
C13 C14 H14 118.6
C14 C15 C16 118.3(6)
C14 C15 C20 121.5(7)
C16 C15 C20 120.2(7)
C15 C16 C17 120.8(6)
C15 C16 H16 119.6
C17 C16 H16 119.6
C12 C17 C16 120.1(5)
C12 C17 C18 120.7(5)
C16 C17 C18 119.2(5)
C17 C18 H18A 109.5
C17 C18 H18B 109.5
H18A C18 H18B 109.5
C17 C18 H18C 109.5
H18A C18 H18C 109.5
H18B C18 H18C 109.5
C13 C19 H19A 109.5
C13 C19 H19B 109.5
H19A C19 H19B 109.5
C13 C19 H19C 109.5
H19A C19 H19C 109.5
H19B C19 H19C 109.5
C15 C20 H20A 109.5
C15 C20 H20B 109.5
H20A C20 H20B 109.5
C15 C20 H20C 109.5
H20A C20 H20C 109.5
H20B C20 H20C 109.5
C22 C21 H21A 109.5
C22 C21 H21B 109.5
H21A C21 H21B 109.5
C22 C21 H21C 109.5
H21A C21 H21C 109.5
H21B C21 H21C 109.5
C23 C22 C27 119.7(6)
C23 C22 C21 120.4(8)
C27 C22 C21 119.9(8)
C23 C22 Ru1 72.7(4)
C27 C22 Ru1 69.6(3)
C21 C22 Ru1 128.2(6)
C22 C23 C24 120.8(6)
C22 C23 Ru1 73.0(4)
C24 C23 Ru1 68.1(3)
C22 C23 H23 118.7
C24 C23 H23 118.7
Ru1 C23 H23 118.7
C23 C24 C25 121.4(6)
C23 C24 Ru1 75.6(4)
C25 C24 Ru1 70.6(3)
C23 C24 H24 119.0
C25 C24 H24 119.0
Ru1 C24 H24 119.0
C24 C25 C26 116.5(5)
C24 C25 C28 124.3(6)
C26 C25 C28 119.2(6)
C24 C25 Ru1 71.9(3)
C26 C25 Ru1 71.0(3)
C28 C25 Ru1 128.7(4)
C27 C26 C25 122.3(5)
C27 C26 Ru1 74.5(4)
C25 C26 Ru1 71.2(3)
C27 C26 H26 118.4
C25 C26 H26 118.4
Ru1 C26 H26 118.4
C26 C27 C22 119.3(6)
C26 C27 Ru1 69.2(3)
C22 C27 Ru1 73.8(4)
C26 C27 H27 119.9
C22 C27 H27 119.9
Ru1 C27 H27 119.9
C29 C28 C25 114.3(7)
C29 C28 C30 110.7(7)
C25 C28 C30 109.0(6)
C29 C28 H28 107.5
C25 C28 H28 107.5
C30 C28 H28 107.5
C28 C29 H29A 109.5
C28 C29 H29B 109.5
H29A C29 H29B 109.5
C28 C29 H29C 109.5
H29A C29 H29C 109.5
H29B C29 H29C 109.5
C28 C30 H30A 109.5
C28 C30 H30B 109.5
H30A C30 H30B 109.5
C28 C30 H30C 109.5
H30A C30 H30C 109.5
H30B C30 H30C 109.5
C36 C31 C32 114.8(5)
C36 C31 Ru2 118.2(4)
C32 C31 Ru2 126.9(5)
C33 C32 C31 121.7(6)
C33 C32 H32 119.2
C31 C32 H32 119.2
C32 C33 C34 121.5(6)
C32 C33 O2 115.2(7)
C34 C33 O2 123.4(6)
C33 C34 C35 119.2(6)
C33 C34 H34 120.4
C35 C34 H34 120.4
C36 C35 C34 118.4(6)
C36 C35 H35 120.8
C34 C35 H35 120.8
C35 C36 C31 124.4(5)
C35 C36 N3 124.0(5)
C31 C36 N3 111.6(5)
C38 C37 N3 106.4(5)
C38 C37 H37 126.8
N3 C37 H37 126.8
C37 C38 N4 107.9(5)
C37 C38 H38 126.1
N4 C38 H38 126.1
N3 C39 N4 104.4(4)
N3 C39 Ru2 118.5(4)
N4 C39 Ru2 136.9(4)
O2 C40 H40A 109.5
O2 C40 H40B 109.5
H40A C40 H40B 109.5
O2 C40 H40C 109.5
H40A C40 H40C 109.5
H40B C40 H40C 109.5
N4 C41 C42 113.7(5)
N4 C41 H41A 108.8
C42 C41 H41A 108.8
N4 C41 H41B 108.8
C42 C41 H41B 108.8
H41A C41 H41B 107.7
C47 C42 C43 119.5(5)
C47 C42 C41 120.9(5)
C43 C42 C41 119.5(5)
C44 C43 C42 117.9(5)
C44 C43 C49 120.2(6)
C42 C43 C49 121.9(6)
C45 C44 C43 123.1(6)
C45 C44 H44 118.4
C43 C44 H44 118.4
C44 C45 C46 117.9(6)
C44 C45 C50 120.9(7)
C46 C45 C50 121.2(7)
C45 C46 C47 122.0(6)
C45 C46 H46 119.0
C47 C46 H46 119.0
C46 C47 C42 119.5(5)
C46 C47 C48 119.6(5)
C42 C47 C48 120.9(5)
C47 C48 H48A 109.5
C47 C48 H48B 109.5
H48A C48 H48B 109.5
C47 C48 H48C 109.5
H48A C48 H48C 109.5
H48B C48 H48C 109.5
C43 C49 H49A 109.5
C43 C49 H49B 109.5
H49A C49 H49B 109.5
C43 C49 H49C 109.5
H49A C49 H49C 109.5
H49B C49 H49C 109.5
C45 C50 H50A 109.5
C45 C50 H50B 109.5
H50A C50 H50B 109.5
C45 C50 H50C 109.5
H50A C50 H50C 109.5
H50B C50 H50C 109.5
C52 C51 H51A 109.5
C52 C51 H51B 109.5
H51A C51 H51B 109.5
C52 C51 H51C 109.5
H51A C51 H51C 109.5
H51B C51 H51C 109.5
C53 C52 C57 119.5(6)
C53 C52 C51 120.9(8)
C57 C52 C51 119.7(8)
C53 C52 Ru2 73.3(4)
C57 C52 Ru2 70.7(4)
C51 C52 Ru2 129.3(6)
C52 C53 C54 119.9(6)
C52 C53 Ru2 71.4(4)
C54 C53 Ru2 67.5(3)
C52 C53 H53 118.8
C54 C53 H53 118.8
Ru2 C53 H53 118.8
C53 C54 C55 122.0(6)
C53 C54 Ru2 76.4(4)
C55 C54 Ru2 70.8(3)
C53 C54 H54 118.8
C55 C54 H54 118.8
Ru2 C54 H54 118.8
C54 C55 C56 117.1(5)
C54 C55 C58 124.5(6)
C56 C55 C58 118.3(6)
C54 C55 Ru2 71.7(3)
C56 C55 Ru2 71.2(3)
C58 C55 Ru2 130.0(4)
C57 C56 C55 121.5(6)
C57 C56 Ru2 74.3(4)
C55 C56 Ru2 71.0(3)
C57 C56 H56 118.9
C55 C56 H56 118.9
Ru2 C56 H56 118.9
C56 C57 C52 119.8(6)
C56 C57 Ru2 69.0(3)
C52 C57 Ru2 73.0(4)
C56 C57 H57 119.5
C52 C57 H57 119.5
Ru2 C57 H57 119.5
C59 C58 C55 113.7(6)
C59 C58 C60 111.6(7)
C55 C58 C60 109.0(6)
C59 C58 H58 107.4
C55 C58 H58 107.4
C60 C58 H58 107.4
C58 C59 H59A 109.5
C58 C59 H59B 109.5
H59A C59 H59B 109.5
C58 C59 H59C 109.5
H59A C59 H59C 109.5
H59B C59 H59C 109.5
C58 C60 H60A 109.5
C58 C60 H60B 109.5
H60A C60 H60B 109.5
C58 C60 H60C 109.5
H60A C60 H60C 109.5
H60B C60 H60C 109.5

loop_
_geom_bond_atom_site_label_1
_geom_bond_atom_site_label_2
_geom_bond_distance
Ru1 C9 2.023(5)
Ru1 C1 2.064(6)
Ru1 C26 2.185(5)
Ru1 C25 2.188(5)
Ru1 C24 2.205(6)
Ru1 C27 2.251(6)
Ru1 C23 2.302(6)
Ru1 C22 2.306(6)
Ru1 Cl1 2.4110(17)
Ru2 C39 2.025(5)
Ru2 C31 2.059(6)
Ru2 C55 2.185(6)
Ru2 C56 2.188(6)
Ru2 C54 2.198(6)
Ru2 C57 2.257(6)
Ru2 C52 2.287(7)
Ru2 C53 2.312(6)
Ru2 Cl2 2.4168(17)
O1 C10 1.341(10)
O1 C3 1.378(8)
O2 C40 1.348(9)
O2 C33 1.393(8)
N1 C9 1.365(7)
N1 C7 1.374(7)
N1 C6 1.413(7)
N2 C9 1.350(6)
N2 C8 1.399(7)
N2 C11 1.471(7)
N3 C39 1.361(7)
N3 C37 1.374(7)
N3 C36 1.422(7)
N4 C39 1.364(6)
N4 C38 1.382(7)
N4 C41 1.471(7)
C1 C2 1.389(8)
C1 C6 1.402(8)
C2 C3 1.389(9)
C2 H2 0.9300
C3 C4 1.380(10)
C4 C5 1.403(9)
C4 H4 0.9300
C5 C6 1.388(8)
C5 H5 0.9300
C7 C8 1.337(8)
C7 H7 0.9300
C8 H8 0.9300
C10 H10A 0.9600
C10 H10B 0.9600
C10 H10C 0.9600
C11 C12 1.507(7)
C11 H11A 0.9700
C11 H11B 0.9700
C12 C13 1.394(8)
C12 C17 1.395(8)
C13 C14 1.396(9)
C13 C19 1.519(9)
C14 C15 1.364(10)
C14 H14 0.9300
C15 C16 1.386(9)
C15 C20 1.517(9)
C16 C17 1.396(7)
C16 H16 0.9300
C17 C18 1.505(8)
C18 H18A 0.9600
C18 H18B 0.9600
C18 H18C 0.9600
C19 H19A 0.9600
C19 H19B 0.9600
C19 H19C 0.9600
C20 H20A 0.9600
C20 H20B 0.9600
C20 H20C 0.9600
C21 C22 1.524(10)
C21 H21A 0.9600
C21 H21B 0.9600
C21 H21C 0.9600
C22 C23 1.358(10)
C22 C27 1.430(10)
C23 C24 1.410(9)
C23 H23 0.9800
C24 C25 1.414(8)
C24 H24 0.9800
C25 C26 1.415(8)
C25 C28 1.516(9)
C26 C27 1.384(9)
C26 H26 0.9800
C27 H27 0.9800
C28 C29 1.468(11)
C28 C30 1.540(10)
C28 H28 0.9800
C29 H29A 0.9600
C29 H29B 0.9600
C29 H29C 0.9600
C30 H30A 0.9600
C30 H30B 0.9600
C30 H30C 0.9600
C31 C36 1.391(8)
C31 C32 1.412(8)
C32 C33 1.364(9)
C32 H32 0.9300
C33 C34 1.378(10)
C34 C35 1.387(8)
C34 H34 0.9300
C35 C36 1.377(8)
C35 H35 0.9300
C37 C38 1.340(8)
C37 H37 0.9300
C38 H38 0.9300
C40 H40A 0.9600
C40 H40B 0.9600
C40 H40C 0.9600
C41 C42 1.507(7)
C41 H41A 0.9700
C41 H41B 0.9700
C42 C47 1.397(8)
C42 C43 1.403(8)
C43 C44 1.400(9)
C43 C49 1.506(9)
C44 C45 1.359(10)
C44 H44 0.9300
C45 C46 1.379(9)
C45 C50 1.511(9)
C46 C47 1.381(8)
C46 H46 0.9300
C47 C48 1.505(8)
C48 H48A 0.9600
C48 H48B 0.9600
C48 H48C 0.9600
C49 H49A 0.9600
C49 H49B 0.9600
C49 H49C 0.9600
C50 H50A 0.9600
C50 H50B 0.9600
C50 H50C 0.9600
C51 C52 1.526(10)
C51 H51A 0.9600
C51 H51B 0.9600
C51 H51C 0.9600
C52 C53 1.394(10)
C52 C57 1.415(10)
C53 C54 1.402(9)
C53 H53 0.9800
C54 C55 1.409(8)
C54 H54 0.9800
C55 C56 1.419(8)
C55 C58 1.521(9)
C56 C57 1.401(9)
C56 H56 0.9800
C57 H57 0.9800
C58 C59 1.466(11)
C58 C60 1.528(10)
C58 H58 0.9800
C59 H59A 0.9600
C59 H59B 0.9600
C59 H59C 0.9600
C60 H60A 0.9600
C60 H60B 0.9600
C60 H60C 0.9600

loop_
_geom_torsion_atom_site_label_1
_geom_torsion_atom_site_label_2
_geom_torsion_atom_site_label_3
_geom_torsion_atom_site_label_4
_geom_torsion
C9 Ru1 C1 C2 -178.7(6)
C26 Ru1 C1 C2 41.7(6)
C25 Ru1 C1 C2 78.0(6)
C24 Ru1 C1 C2 97.1(6)
C27 Ru1 C1 C2 9.2(6)
C23 Ru1 C1 C2 55.6(13)
C22 Ru1 C1 C2 -5.7(8)
Cl1 Ru1 C1 C2 -92.6(6)
C9 Ru1 C1 C6 1.8(4)
C26 Ru1 C1 C6 -137.9(5)
C25 Ru1 C1 C6 -101.5(5)
C24 Ru1 C1 C6 -82.4(5)
C27 Ru1 C1 C6 -170.3(4)
C23 Ru1 C1 C6 -123.9(9)
C22 Ru1 C1 C6 174.8(4)
Cl1 Ru1 C1 C6 87.9(4)
C6 C1 C2 C3 0.8(10)
Ru1 C1 C2 C3 -178.8(5)
C10 O1 C3 C4 -7.5(14)
C10 O1 C3 C2 175.3(9)
C1 C2 C3 O1 178.6(7)
C1 C2 C3 C4 1.3(12)
O1 C3 C4 C5 180.0(7)
C2 C3 C4 C5 -2.9(12)
C3 C4 C5 C6 2.5(11)
C4 C5 C6 C1 -0.4(10)
C4 C5 C6 N1 -178.8(6)
C2 C1 C6 C5 -1.2(9)
Ru1 C1 C6 C5 178.4(5)
C2 C1 C6 N1 177.3(5)
Ru1 C1 C6 N1 -3.1(6)
C9 N1 C6 C5 -178.5(5)
C7 N1 C6 C5 4.0(10)
C9 N1 C6 C1 2.9(7)
C7 N1 C6 C1 -174.6(6)
C9 N1 C7 C8 1.0(7)
C6 N1 C7 C8 178.6(6)
N1 C7 C8 N2 -1.1(7)
C9 N2 C8 C7 0.9(7)
C11 N2 C8 C7 175.8(5)
C8 N2 C9 N1 -0.3(6)
C11 N2 C9 N1 -175.4(5)
C8 N2 C9 Ru1 -176.4(5)
C11 N2 C9 Ru1 8.5(8)
C7 N1 C9 N2 -0.4(6)
C6 N1 C9 N2 -178.5(4)
C7 N1 C9 Ru1 176.5(4)
C6 N1 C9 Ru1 -1.5(6)
C1 Ru1 C9 N2 175.5(6)
C26 Ru1 C9 N2 -111.0(6)
C25 Ru1 C9 N2 -87.7(6)
C24 Ru1 C9 N2 -50.9(6)
C27 Ru1 C9 N2 -73.1(18)
C23 Ru1 C9 N2 -17.4(6)
C22 Ru1 C9 N2 2.7(8)
Cl1 Ru1 C9 N2 88.8(5)
C1 Ru1 C9 N1 -0.1(4)
C26 Ru1 C9 N1 73.3(5)
C25 Ru1 C9 N1 96.7(4)
C24 Ru1 C9 N1 133.5(4)
C27 Ru1 C9 N1 111.2(16)
C23 Ru1 C9 N1 166.9(4)
C22 Ru1 C9 N1 -172.9(4)
Cl1 Ru1 C9 N1 -86.9(4)
C9 N2 C11 C12 -157.0(5)
C8 N2 C11 C12 28.8(8)
N2 C11 C12 C13 89.1(7)
N2 C11 C12 C17 -93.6(6)
C17 C12 C13 C14 -2.2(8)
C11 C12 C13 C14 175.1(5)
C17 C12 C13 C19 177.7(6)
C11 C12 C13 C19 -5.0(8)
C12 C13 C14 C15 1.5(10)
C19 C13 C14 C15 -178.3(6)
C13 C14 C15 C16 -0.3(10)
C13 C14 C15 C20 -179.0(6)
C14 C15 C16 C17 -0.2(9)
C20 C15 C16 C17 178.5(6)
C13 C12 C17 C16 1.7(8)
C11 C12 C17 C16 -175.6(5)
C13 C12 C17 C18 -179.9(5)
C11 C12 C17 C18 2.8(8)
C15 C16 C17 C12 -0.5(9)
C15 C16 C17 C18 -178.9(6)
C9 Ru1 C22 C23 -34.7(6)
C1 Ru1 C22 C23 156.4(4)
C26 Ru1 C22 C23 102.5(4)
C25 Ru1 C22 C23 65.0(4)
C24 Ru1 C22 C23 28.0(4)
C27 Ru1 C22 C23 132.0(6)
Cl1 Ru1 C22 C23 -118.6(4)
C9 Ru1 C22 C27 -166.6(4)
C1 Ru1 C22 C27 24.5(6)
C26 Ru1 C22 C27 -29.5(4)
C25 Ru1 C22 C27 -67.0(4)
C24 Ru1 C22 C27 -103.9(5)
C23 Ru1 C22 C27 -132.0(6)
Cl1 Ru1 C22 C27 109.4(4)
C9 Ru1 C22 C21 80.8(10)
C1 Ru1 C22 C21 -88.2(9)
C26 Ru1 C22 C21 -142.1(9)
C25 Ru1 C22 C21 -179.6(9)
C24 Ru1 C22 C21 143.5(9)
C27 Ru1 C22 C21 -112.6(10)
C23 Ru1 C22 C21 115.4(10)
Cl1 Ru1 C22 C21 -3.2(9)
C27 C22 C23 C24 2.8(10)
C21 C22 C23 C24 -175.1(7)
Ru1 C22 C23 C24 -50.5(5)
C27 C22 C23 Ru1 53.3(6)
C21 C22 C23 Ru1 -124.6(8)
C9 Ru1 C23 C22 158.0(4)
C1 Ru1 C23 C22 -80.2(11)
C26 Ru1 C23 C22 -65.9(4)
C25 Ru1 C23 C22 -104.4(4)
C24 Ru1 C23 C22 -134.4(6)
C27 Ru1 C23 C22 -29.5(4)
Cl1 Ru1 C23 C22 66.4(4)
C9 Ru1 C23 C24 -67.7(4)
C1 Ru1 C23 C24 54.1(11)
C26 Ru1 C23 C24 68.5(4)
C25 Ru1 C23 C24 29.9(3)
C27 Ru1 C23 C24 104.8(4)
C22 Ru1 C23 C24 134.4(6)
Cl1 Ru1 C23 C24 -159.2(3)
C22 C23 C24 C25 -3.2(9)
Ru1 C23 C24 C25 -56.0(5)
C22 C23 C24 Ru1 52.7(6)
C9 Ru1 C24 C23 120.3(4)
C1 Ru1 C24 C23 -163.3(4)
C26 Ru1 C24 C23 -99.4(4)
C25 Ru1 C24 C23 -131.4(5)
C27 Ru1 C24 C23 -62.8(4)
C22 Ru1 C24 C23 -26.5(4)
Cl1 Ru1 C24 C23 31.8(5)
C9 Ru1 C24 C25 -108.3(3)
C1 Ru1 C24 C25 -31.9(5)
C26 Ru1 C24 C25 32.0(3)
C27 Ru1 C24 C25 68.6(4)
C23 Ru1 C24 C25 131.4(5)
C22 Ru1 C24 C25 104.9(4)
Cl1 Ru1 C24 C25 163.2(3)
C23 C24 C25 C26 1.4(8)
Ru1 C24 C25 C26 -56.9(4)
C23 C24 C25 C28 -176.7(6)
Ru1 C24 C25 C28 124.9(6)
C23 C24 C25 Ru1 58.3(5)
C9 Ru1 C25 C24 78.4(4)
C1 Ru1 C25 C24 157.1(4)
C26 Ru1 C25 C24 -127.5(5)
C27 Ru1 C25 C24 -99.4(4)
C23 Ru1 C25 C24 -29.0(4)
C22 Ru1 C25 C24 -62.9(4)
Cl1 Ru1 C25 C24 -82.6(10)
C9 Ru1 C25 C26 -154.1(3)
C1 Ru1 C25 C26 -75.4(4)
C24 Ru1 C25 C26 127.5(5)
C27 Ru1 C25 C26 28.1(3)
C23 Ru1 C25 C26 98.5(4)
C22 Ru1 C25 C26 64.6(4)
Cl1 Ru1 C25 C26 44.9(10)
C9 Ru1 C25 C28 -41.5(6)
C1 Ru1 C25 C28 37.2(6)
C26 Ru1 C25 C28 112.6(7)
C24 Ru1 C25 C28 -119.9(7)
C27 Ru1 C25 C28 140.7(7)
C23 Ru1 C25 C28 -148.9(7)
C22 Ru1 C25 C28 177.2(7)
Cl1 Ru1 C25 C28 157.5(7)
C24 C25 C26 C27 0.7(8)
C28 C25 C26 C27 179.0(6)
Ru1 C25 C26 C27 -56.6(5)
C24 C25 C26 Ru1 57.4(4)
C28 C25 C26 Ru1 -124.4(5)
C9 Ru1 C26 C27 171.5(4)
C1 Ru1 C26 C27 -119.6(4)
C25 Ru1 C26 C27 132.9(5)
C24 Ru1 C26 C27 101.1(4)
C23 Ru1 C26 C27 64.1(4)
C22 Ru1 C26 C27 29.6(4)
Cl1 Ru1 C26 C27 -36.4(5)
C9 Ru1 C26 C25 38.6(5)
C1 Ru1 C26 C25 107.5(4)
C24 Ru1 C26 C25 -31.8(3)
C27 Ru1 C26 C25 -132.9(5)
C23 Ru1 C26 C25 -68.8(4)
C22 Ru1 C26 C25 -103.2(4)
Cl1 Ru1 C26 C25 -169.3(3)
C25 C26 C27 C22 -1.1(10)
Ru1 C26 C27 C22 -56.3(6)
C25 C26 C27 Ru1 55.2(5)
C23 C22 C27 C26 -0.7(10)
C21 C22 C27 C26 177.3(7)
Ru1 C22 C27 C26 54.1(6)
C23 C22 C27 Ru1 -54.8(6)
C21 C22 C27 Ru1 123.2(7)
C9 Ru1 C27 C26 -44.4(18)
C1 Ru1 C27 C26 64.9(4)
C25 Ru1 C27 C26 -29.2(4)
C24 Ru1 C27 C26 -67.2(4)
C23 Ru1 C27 C26 -103.2(4)
C22 Ru1 C27 C26 -131.0(6)
Cl1 Ru1 C27 C26 154.0(3)
C9 Ru1 C27 C22 86.5(17)
C1 Ru1 C27 C22 -164.2(4)
C26 Ru1 C27 C22 131.0(6)
C25 Ru1 C27 C22 101.8(5)
C24 Ru1 C27 C22 63.8(4)
C23 Ru1 C27 C22 27.8(4)
Cl1 Ru1 C27 C22 -75.0(4)
C24 C25 C28 C29 -36.5(9)
C26 C25 C28 C29 145.4(7)
Ru1 C25 C28 C29 57.2(9)
C24 C25 C28 C30 87.9(9)
C26 C25 C28 C30 -90.2(8)
Ru1 C25 C28 C30 -178.4(6)
C39 Ru2 C31 C36 -2.2(4)
C55 Ru2 C31 C36 -106.3(4)
C56 Ru2 C31 C36 -142.7(5)
C54 Ru2 C31 C36 -86.9(5)
C57 Ru2 C31 C36 -175.5(4)
C52 Ru2 C31 C36 168.5(4)
C53 Ru2 C31 C36 -127.4(9)
Cl2 Ru2 C31 C36 83.5(4)
C39 Ru2 C31 C32 -178.2(6)
C55 Ru2 C31 C32 77.7(6)
C56 Ru2 C31 C32 41.3(6)
C54 Ru2 C31 C32 97.1(6)
C57 Ru2 C31 C32 8.5(6)
C52 Ru2 C31 C32 -7.5(8)
C53 Ru2 C31 C32 56.6(12)
Cl2 Ru2 C31 C32 -92.6(6)
C36 C31 C32 C33 3.0(10)
Ru2 C31 C32 C33 179.2(6)
C31 C32 C33 C34 -1.7(13)
C31 C32 C33 O2 177.4(7)
C40 O2 C33 C32 180.0(9)
C40 O2 C33 C34 -0.9(15)
C32 C33 C34 C35 0.1(13)
O2 C33 C34 C35 -179.0(8)
C33 C34 C35 C36 0.1(10)
C34 C35 C36 C31 1.5(9)
C34 C35 C36 N3 -179.3(5)
C32 C31 C36 C35 -2.9(9)
Ru2 C31 C36 C35 -179.4(4)
C32 C31 C36 N3 177.7(5)
Ru2 C31 C36 N3 1.2(6)
C39 N3 C36 C35 -178.1(5)
C37 N3 C36 C35 3.9(9)
C39 N3 C36 C31 1.2(6)
C37 N3 C36 C31 -176.7(5)
C39 N3 C37 C38 0.1(6)
C36 N3 C37 C38 178.1(5)
N3 C37 C38 N4 0.3(7)
C39 N4 C38 C37 -0.7(7)
C41 N4 C38 C37 175.3(5)
C37 N3 C39 N4 -0.5(6)
C36 N3 C39 N4 -178.9(4)
C37 N3 C39 Ru2 175.2(4)
C36 N3 C39 Ru2 -3.2(6)
C38 N4 C39 N3 0.7(6)
C41 N4 C39 N3 -175.4(5)
C38 N4 C39 Ru2 -173.8(4)
C41 N4 C39 Ru2 10.1(8)
C31 Ru2 C39 N3 2.9(4)
C55 Ru2 C39 N3 99.9(4)
C56 Ru2 C39 N3 75.6(5)
C54 Ru2 C39 N3 136.7(4)
C57 Ru2 C39 N3 116.3(18)
C52 Ru2 C39 N3 -167.3(4)
C53 Ru2 C39 N3 170.2(4)
Cl2 Ru2 C39 N3 -83.8(4)
C31 Ru2 C39 N4 176.8(6)
C55 Ru2 C39 N4 -86.2(5)
C56 Ru2 C39 N4 -110.5(6)
C54 Ru2 C39 N4 -49.4(6)
C57 Ru2 C39 N4 -70(2)
C52 Ru2 C39 N4 6.6(8)
C53 Ru2 C39 N4 -15.9(6)
Cl2 Ru2 C39 N4 90.1(5)
C39 N4 C41 C42 -155.2(5)
C38 N4 C41 C42 29.3(8)
N4 C41 C42 C47 -96.4(6)
N4 C41 C42 C43 86.9(7)
C47 C42 C43 C44 -1.4(9)
C41 C42 C43 C44 175.4(6)
C47 C42 C43 C49 178.3(6)
C41 C42 C43 C49 -4.9(9)
C42 C43 C44 C45 -0.7(10)
C49 C43 C44 C45 179.6(7)
C43 C44 C45 C46 2.6(11)
C43 C44 C45 C50 -178.7(8)
C44 C45 C46 C47 -2.4(11)
C50 C45 C46 C47 178.9(7)
C45 C46 C47 C42 0.3(10)
C45 C46 C47 C48 -178.9(6)
C43 C42 C47 C46 1.6(8)
C41 C42 C47 C46 -175.1(5)
C43 C42 C47 C48 -179.2(5)
C41 C42 C47 C48 4.0(8)
C39 Ru2 C52 C53 -37.9(6)
C31 Ru2 C52 C53 157.1(4)
C55 Ru2 C52 C53 64.1(4)
C56 Ru2 C52 C53 101.6(5)
C54 Ru2 C52 C53 27.3(4)
C57 Ru2 C52 C53 130.5(7)
Cl2 Ru2 C52 C53 -119.6(4)
C39 Ru2 C52 C57 -168.4(4)
C31 Ru2 C52 C57 26.6(6)
C55 Ru2 C52 C57 -66.4(4)
C56 Ru2 C52 C57 -28.9(4)
C54 Ru2 C52 C57 -103.2(5)
C53 Ru2 C52 C57 -130.5(7)
Cl2 Ru2 C52 C57 110.0(4)
C39 Ru2 C52 C51 78.6(10)
C31 Ru2 C52 C51 -86.4(9)
C55 Ru2 C52 C51 -179.4(9)
C56 Ru2 C52 C51 -141.9(9)
C54 Ru2 C52 C51 143.8(9)
C57 Ru2 C52 C51 -113.0(10)
C53 Ru2 C52 C51 116.5(10)
Cl2 Ru2 C52 C51 -3.0(8)
C57 C52 C53 C54 6.8(11)
C51 C52 C53 C54 -175.0(7)
Ru2 C52 C53 C54 -48.8(6)
C57 C52 C53 Ru2 55.5(6)
C51 C52 C53 Ru2 -126.2(8)
C39 Ru2 C53 C52 156.3(4)
C31 Ru2 C53 C52 -82.4(11)
C55 Ru2 C53 C52 -105.2(5)
C56 Ru2 C53 C52 -66.7(4)
C54 Ru2 C53 C52 -135.1(6)
C57 Ru2 C53 C52 -30.0(4)
Cl2 Ru2 C53 C52 65.3(4)
C39 Ru2 C53 C54 -68.6(4)
C31 Ru2 C53 C54 52.7(11)
C55 Ru2 C53 C54 29.9(4)
C56 Ru2 C53 C54 68.4(4)
C57 Ru2 C53 C54 105.1(4)
C52 Ru2 C53 C54 135.1(6)
Cl2 Ru2 C53 C54 -159.6(3)
C52 C53 C54 C55 -6.1(10)
Ru2 C53 C54 C55 -56.6(5)
C52 C53 C54 Ru2 50.5(6)
C39 Ru2 C54 C53 119.7(4)
C31 Ru2 C54 C53 -164.0(4)
C55 Ru2 C54 C53 -131.4(5)
C56 Ru2 C54 C53 -99.8(4)
C57 Ru2 C54 C53 -62.8(4)
C52 Ru2 C54 C53 -26.7(4)
Cl2 Ru2 C54 C53 31.1(5)
C39 Ru2 C54 C55 -108.9(3)
C31 Ru2 C54 C55 -32.5(5)
C56 Ru2 C54 C55 31.7(3)
C57 Ru2 C54 C55 68.6(4)
C52 Ru2 C54 C55 104.8(4)
C53 Ru2 C54 C55 131.4(5)
Cl2 Ru2 C54 C55 162.5(3)
C53 C54 C55 C56 2.6(9)
Ru2 C54 C55 C56 -56.6(5)
C53 C54 C55 C58 -174.3(6)
Ru2 C54 C55 C58 126.5(6)
C53 C54 C55 Ru2 59.2(5)
C39 Ru2 C55 C54 78.3(4)
C31 Ru2 C55 C54 156.8(4)
C56 Ru2 C55 C54 -128.3(5)
C57 Ru2 C55 C54 -99.5(4)
C52 Ru2 C55 C54 -63.5(4)
C53 Ru2 C55 C54 -28.9(4)
Cl2 Ru2 C55 C54 -82.4(9)
C39 Ru2 C55 C56 -153.4(3)
C31 Ru2 C55 C56 -75.0(4)
C54 Ru2 C55 C56 128.3(5)
C57 Ru2 C55 C56 28.7(4)
C52 Ru2 C55 C56 64.8(4)
C53 Ru2 C55 C56 99.4(4)
Cl2 Ru2 C55 C56 45.8(10)
C39 Ru2 C55 C58 -41.8(7)
C31 Ru2 C55 C58 36.7(7)
C56 Ru2 C55 C58 111.6(7)
C54 Ru2 C55 C58 -120.1(8)
C57 Ru2 C55 C58 140.4(7)
C52 Ru2 C55 C58 176.4(7)
C53 Ru2 C55 C58 -149.0(7)
Cl2 Ru2 C55 C58 157.4(7)
C54 C55 C56 C57 0.0(9)
C58 C55 C56 C57 177.2(6)
Ru2 C55 C56 C57 -56.9(6)
C54 C55 C56 Ru2 56.9(5)
C58 C55 C56 Ru2 -126.0(5)
C39 Ru2 C56 C57 172.3(4)
C31 Ru2 C56 C57 -119.7(4)
C55 Ru2 C56 C57 132.1(6)
C54 Ru2 C56 C57 100.8(4)
C52 Ru2 C56 C57 28.6(4)
C53 Ru2 C56 C57 64.1(4)
Cl2 Ru2 C56 C57 -36.7(5)
C39 Ru2 C56 C55 40.2(5)
C31 Ru2 C56 C55 108.2(4)
C54 Ru2 C56 C55 -31.4(3)
C57 Ru2 C56 C55 -132.1(6)
C52 Ru2 C56 C55 -103.5(4)
C53 Ru2 C56 C55 -68.0(4)
Cl2 Ru2 C56 C55 -168.8(3)
C55 C56 C57 C52 0.8(10)
Ru2 C56 C57 C52 -54.5(6)
C55 C56 C57 Ru2 55.3(5)
C53 C52 C57 C56 -4.2(11)
C51 C52 C57 C56 177.5(7)
Ru2 C52 C57 C56 52.6(6)
C53 C52 C57 Ru2 -56.8(6)
C51 C52 C57 Ru2 124.9(8)
C39 Ru2 C57 C56 -47(2)
C31 Ru2 C57 C56 64.9(4)
C55 Ru2 C57 C56 -29.6(4)
C54 Ru2 C57 C56 -67.5(4)
C52 Ru2 C57 C56 -132.4(7)
C53 Ru2 C57 C56 -103.2(4)
Cl2 Ru2 C57 C56 153.8(4)
C39 Ru2 C57 C52 85.7(19)
C31 Ru2 C57 C52 -162.7(4)
C55 Ru2 C57 C52 102.8(5)
C56 Ru2 C57 C52 132.4(7)
C54 Ru2 C57 C52 64.9(5)
C53 Ru2 C57 C52 29.2(4)
Cl2 Ru2 C57 C52 -73.8(4)
C54 C55 C58 C59 -40.2(10)
C56 C55 C58 C59 142.8(7)
Ru2 C55 C58 C59 54.4(10)
C54 C55 C58 C60 84.9(9)
C56 C55 C58 C60 -92.0(8)
Ru2 C55 C58 C60 179.5(6)
